data_7213414
loop_
_publ_author_name
'Olivato, Paulo R.'
'Filho, Rubens Ruiz'
'Zukerman-Schpector, Julio'
'Dal Colle, Maurizio'
'Distefano, Giuseppe'

_publ_section_title
;
 Comparative spectroscopic and theoretical studies on the conformation of
 some \a-diethoxyphosphoryl carbonyl compounds and their \a-ethylsulfonyl
 analogues&#x200A;1
;
_journal_issue 1
_journal_name_full 'Journal of the Chemical Society, Perkin Transactions 2'
_journal_page_first 97
_journal_paper_doi 10.1039/b005501h
_journal_year 2001
_chemical_formula_sum 'C6 H15 O5 P S'
_chemical_formula_weight 230.21
_chemical_name_systematic
; 
 ? 
;
_space_group_IT_number 14
_symmetry_cell_setting monoclinic
_symmetry_space_group_name_Hall '-P 2yab'
_symmetry_space_group_name_H-M 'P 1 21/a 1'
_atom_sites_solution_hydrogens geom
_atom_sites_solution_primary direct
_atom_sites_solution_secondary difmap
_audit_creation_method SHELXL-97
_cell_angle_alpha 90.00
_cell_angle_beta 108.46(1)
_cell_angle_gamma 90.00
_cell_formula_units_Z 4
_cell_length_a 10.074(1)
_cell_length_b 8.3570(9)
_cell_length_c 13.991(2)
_cell_measurement_reflns_used 25
_cell_measurement_temperature 293
_cell_measurement_theta_max 21.04
_cell_measurement_theta_min 9.23
_cell_volume 1117.3(2)
_computing_cell_refinement 'CAD4 Software'
_computing_data_collection 'CAD4 Software'
_computing_data_reduction MolEN
_computing_molecular_graphics ZORTEP
_computing_publication_material 'PARST95, WinGX'
_computing_structure_refinement SHELXL-97
_computing_structure_solution SIR92
_diffrn_ambient_temperature 293(2)
_diffrn_measured_fraction_theta_full 0.999
_diffrn_measured_fraction_theta_max 0.999
_diffrn_measurement_device_type 'CAD4 Mach3'
_diffrn_measurement_method \t/2\t
_diffrn_radiation_monochromator graphite
_diffrn_radiation_source 'fine-focus sealed tube'
_diffrn_radiation_type MoK\a
_diffrn_radiation_wavelength 0.71073
_diffrn_reflns_av_R_equivalents 0.0083
_diffrn_reflns_av_sigmaI/netI 0.0270
_diffrn_reflns_limit_h_max 11
_diffrn_reflns_limit_h_min -11
_diffrn_reflns_limit_k_max 9
_diffrn_reflns_limit_k_min 0
_diffrn_reflns_limit_l_max 16
_diffrn_reflns_limit_l_min 0
_diffrn_reflns_number 2040
_diffrn_reflns_theta_full 25.00
_diffrn_reflns_theta_max 25.00
_diffrn_reflns_theta_min 3.28
_diffrn_standards_decay_% -1.0
_diffrn_standards_interval_time 60
_diffrn_standards_number 3
_exptl_absorpt_coefficient_mu 0.423
_exptl_absorpt_correction_type none
_exptl_crystal_colour colourless
_exptl_crystal_density_diffrn 1.369
_exptl_crystal_density_method 'not measured'
_exptl_crystal_description irregular
_exptl_crystal_F_000 488
_exptl_crystal_size_max 0.30
_exptl_crystal_size_mid 0.20
_exptl_crystal_size_min 0.12
_refine_diff_density_max 0.284
_refine_diff_density_min -0.298
_refine_diff_density_rms 0.060
_refine_ls_extinction_method none
_refine_ls_goodness_of_fit_ref 1.048
_refine_ls_hydrogen_treatment riding
_refine_ls_matrix_type full
_refine_ls_number_parameters 121
_refine_ls_number_reflns 1958
_refine_ls_number_restraints 0
_refine_ls_restrained_S_all 1.048
_refine_ls_R_factor_all 0.0699
_refine_ls_R_factor_gt 0.0453
_refine_ls_shift/su_max 0.000
_refine_ls_shift/su_mean 0.000
_refine_ls_structure_factor_coef Fsqd
_refine_ls_weighting_details 'calc w=1/[\s^2^(Fo^2^)+(0.0743P)^2^+0.6371P] where P=(Fo^2^+2Fc^2^)/3'
_refine_ls_weighting_scheme calc
_refine_ls_wR_factor_gt 0.1197
_refine_ls_wR_factor_ref 0.1349
_reflns_number_gt 1463
_reflns_number_total 1958
_reflns_threshold_expression >2sigma(I)
_cod_data_source_file b005501hsup1.cif
_cod_data_source_block s97
_cod_database_code 7213414

loop_
_symmetry_equiv_pos_as_xyz
'x, y, z'
'-x+1/2, y+1/2, -z'
'-x, -y, -z'
'x-1/2, -y-1/2, z'

loop_
_atom_site_label
_atom_site_type_symbol
_atom_site_fract_x
_atom_site_fract_y
_atom_site_fract_z
_atom_site_U_iso_or_equiv
_atom_site_adp_type
_atom_site_occupancy
_atom_site_symmetry_multiplicity
_atom_site_calc_flag
_atom_site_refinement_flags
S S 0.16686(8) 0.15267(8) 0.57499(6) 0.0403(3) Uani 1 1 d .
P P 0.23038(9) 0.37770(10) 0.75171(7) 0.0465(3) Uani 1 1 d .
O1 O 0.1045(2) 0.0576(3) 0.63519(18) 0.0573(7) Uani 1 1 d .
O2 O 0.2386(2) 0.0702(3) 0.51591(19) 0.0572(7) Uani 1 1 d .
O3 O 0.0849(2) 0.4298(3) 0.71423(19) 0.0607(7) Uani 1 1 d .
O4 O 0.3414(3) 0.5106(3) 0.79637(19) 0.0591(7) Uani 1 1 d .
O5 O 0.2697(3) 0.2578(3) 0.84147(19) 0.0710(8) Uani 1 1 d .
C1 C 0.0394(3) 0.2757(4) 0.4951(3) 0.0466(8) Uani 1 1 d .
H1A H 0.0820 0.3441 0.4580 0.070 Uiso 1 1 calc R
H1B H -0.0031 0.3398 0.5344 0.070 Uiso 1 1 calc R
H1C H -0.0308 0.2107 0.4490 0.070 Uiso 1 1 calc R
C2 C 0.2889(3) 0.2850(4) 0.6561(2) 0.0418(7) Uani 1 1 d .
H2A H 0.3116 0.3684 0.6156 0.050 Uiso 1 1 calc R
H2B H 0.3743 0.2263 0.6888 0.050 Uiso 1 1 calc R
C41 C 0.3374(7) 0.6602(5) 0.7450(4) 0.1037(19) Uani 1 1 d .
H41A H 0.3637 0.6418 0.6850 0.124 Uiso 1 1 calc R
H41B H 0.2421 0.7002 0.7236 0.124 Uiso 1 1 calc R
C42 C 0.4231(8) 0.7740(7) 0.8021(5) 0.152(3) Uani 1 1 d .
H42A H 0.3848 0.8116 0.8527 0.227 Uiso 1 1 calc R
H42B H 0.4309 0.8618 0.7599 0.227 Uiso 1 1 calc R
H42C H 0.5140 0.7289 0.8340 0.227 Uiso 1 1 calc R
C51 C 0.1695(6) 0.1776(9) 0.8769(4) 0.130(2) Uani 1 1 d .
H51A H 0.1006 0.2555 0.8818 0.156 Uiso 1 1 calc R
H51B H 0.1213 0.0995 0.8266 0.156 Uiso 1 1 calc R
C52 C 0.2173(9) 0.1042(9) 0.9636(5) 0.168(3) Uani 1 1 d .
H52A H 0.2905 0.0318 0.9619 0.253 Uiso 1 1 calc R
H52B H 0.1428 0.0454 0.9764 0.253 Uiso 1 1 calc R
H52C H 0.2536 0.1816 1.0161 0.253 Uiso 1 1 calc R

loop_
_atom_site_aniso_label
_atom_site_aniso_U_11
_atom_site_aniso_U_22
_atom_site_aniso_U_33
_atom_site_aniso_U_23
_atom_site_aniso_U_13
_atom_site_aniso_U_12
S 0.0407(4) 0.0274(4) 0.0546(5) -0.0058(3) 0.0177(4) -0.0021(3)
P 0.0492(5) 0.0419(5) 0.0523(5) -0.0087(4) 0.0213(4) -0.0062(4)
O1 0.0653(15) 0.0394(13) 0.0689(16) 0.0020(12) 0.0236(13) -0.0136(11)
O2 0.0515(13) 0.0503(13) 0.0713(16) -0.0204(12) 0.0216(12) 0.0069(11)
O3 0.0511(14) 0.0610(15) 0.0751(17) -0.0169(13) 0.0273(13) 0.0031(12)
O4 0.0684(16) 0.0480(14) 0.0598(15) -0.0128(12) 0.0186(13) -0.0162(12)
O5 0.0745(18) 0.0755(19) 0.0670(17) 0.0150(15) 0.0282(14) -0.0101(15)
C1 0.0423(17) 0.0382(17) 0.0578(19) -0.0039(15) 0.0135(15) -0.0017(14)
C2 0.0359(16) 0.0352(16) 0.0559(19) -0.0067(15) 0.0167(14) -0.0033(13)
C41 0.152(5) 0.058(3) 0.089(3) 0.002(3) 0.022(3) -0.043(3)
C42 0.206(7) 0.089(4) 0.143(6) 0.004(4) 0.032(5) -0.076(5)
C51 0.128(5) 0.165(6) 0.103(4) 0.039(4) 0.046(4) -0.052(4)
C52 0.242(8) 0.176(8) 0.094(4) 0.037(5) 0.063(5) -0.065(7)

loop_
_atom_type_symbol
_atom_type_description
_atom_type_scat_dispersion_real
_atom_type_scat_dispersion_imag
_atom_type_scat_source
S S 0.1246 0.1234 'International Tables Vol C Tables 4.2.6.8 and 6.1.1.4'
P P 0.1023 0.0942 'International Tables Vol C Tables 4.2.6.8 and 6.1.1.4'
O O 0.0106 0.0060 'International Tables Vol C Tables 4.2.6.8 and 6.1.1.4'
C C 0.0033 0.0016 'International Tables Vol C Tables 4.2.6.8 and 6.1.1.4'
H H 0.0000 0.0000 'International Tables Vol C Tables 4.2.6.8 and 6.1.1.4'

loop_
_geom_angle_atom_site_label_1
_geom_angle_atom_site_label_2
_geom_angle_atom_site_label_3
_geom_angle
O2 S O1 117.70(15)
O2 S C1 108.45(16)
O1 S C1 109.35(15)
O2 S C2 107.14(14)
O1 S C2 108.23(15)
C1 S C2 105.26(15)
O3 P O5 116.90(16)
O3 P O4 116.32(15)
O5 P O4 99.68(15)
O3 P C2 112.96(15)
O5 P C2 105.24(16)
O4 P C2 104.01(14)
C41 O4 P 121.1(3)
C51 O5 P 123.8(3)
S C2 P 114.87(16)
C42 C41 O4 113.7(4)
C52 C51 O5 116.8(6)

loop_
_geom_bond_atom_site_label_1
_geom_bond_atom_site_label_2
_geom_bond_distance
S O2 1.435(2)
S O1 1.439(2)
S C1 1.745(3)
S C2 1.772(3)
P O3 1.458(2)
P O5 1.557(3)
P O4 1.560(2)
P C2 1.799(3)
O4 C41 1.436(5)
O5 C51 1.426(5)
C41 C42 1.361(7)
C51 C52 1.306(7)

loop_
_geom_torsion_atom_site_label_1
_geom_torsion_atom_site_label_2
_geom_torsion_atom_site_label_3
_geom_torsion_atom_site_label_4
_geom_torsion
O3 P O4 C41 -45.8(4)
O5 P O4 C41 -172.5(4)
C2 P O4 C41 79.0(4)
O3 P O5 C51 10.8(5)
O4 P O5 C51 137.0(4)
C2 P O5 C51 -115.5(4)
O2 S C2 P -170.34(17)
O1 S C2 P -42.5(2)
C1 S C2 P 74.4(2)
O3 P C2 S -41.8(2)
O5 P C2 S 86.9(2)
O4 P C2 S -168.80(17)
P O4 C41 C42 167.9(5)
P O5 C51 C52 -167.6(6)
